data_4120880
loop_
_publ_author_name
'Yingdong Lv'
'Christos E. Kefalidis'
'Jiliang Zhou'
'Laurent Maron'
'Xuebing Leng'
'Yaofeng Chen'

_publ_section_title
;
 Versatile Reactivity of a Four-Coordinate Scandium Phosphinidene Complex:
 Reduction, Addition, and CO Activation Reactions
;
_journal_name_full 'Journal of the American Chemical Society'
_journal_page_first 14784
_journal_page_last 14796
_journal_paper_doi 10.1021/ja406413d
_journal_volume 135
_journal_year 2013
_chemical_formula_sum 'C74 H118 N7 P2 Sc2'
_chemical_formula_weight 1257.61
_chemical_name_systematic
; 
 ? 
;
_space_group_IT_number 2
_symmetry_cell_setting triclinic
_symmetry_space_group_name_Hall '-P 1'
_symmetry_space_group_name_H-M 'P -1'
_atom_sites_solution_hydrogens geom
_atom_sites_solution_primary direct
_atom_sites_solution_secondary difmap
_audit_creation_method SHELXL-97
_cell_angle_alpha 106.071(2)
_cell_angle_beta 95.870(2)
_cell_angle_gamma 94.259(2)
_cell_formula_units_Z 2
_cell_length_a 11.9690(11)
_cell_length_b 17.3337(16)
_cell_length_c 19.3786(18)
_cell_measurement_reflns_used 9986
_cell_measurement_temperature 173(2)
_cell_measurement_theta_max 30.58
_cell_measurement_theta_min 2.20
_cell_volume 3820.9(6)
_computing_cell_refinement 'Bruker SAINT'
_computing_data_collection 'Bruker APEX2'
_computing_data_reduction 'Bruker SAINT'
_computing_molecular_graphics 'Bruker SHELXTL'
_computing_publication_material 'Bruker SHELXTL'
_computing_structure_refinement 'SHELXL-97 (Sheldrick, 2008)'
_computing_structure_solution 'SHELXS-97 (Sheldrick, 2008)'
_diffrn_ambient_temperature 173(2)
_diffrn_measured_fraction_theta_full 0.985
_diffrn_measured_fraction_theta_max 0.985
_diffrn_measurement_device_type 'Bruker APEX-II CCD'
_diffrn_measurement_method '\f and \w scans'
_diffrn_radiation_monochromator graphite
_diffrn_radiation_source 'fine-focus sealed tube'
_diffrn_radiation_type MoK\a
_diffrn_radiation_wavelength 0.71073
_diffrn_reflns_av_R_equivalents 0.0282
_diffrn_reflns_av_sigmaI/netI 0.0562
_diffrn_reflns_limit_h_max 15
_diffrn_reflns_limit_h_min -17
_diffrn_reflns_limit_k_max 23
_diffrn_reflns_limit_k_min -24
_diffrn_reflns_limit_l_max 27
_diffrn_reflns_limit_l_min -27
_diffrn_reflns_number 38041
_diffrn_reflns_theta_full 30.67
_diffrn_reflns_theta_max 30.67
_diffrn_reflns_theta_min 1.72
_exptl_absorpt_coefficient_mu 0.262
_exptl_absorpt_correction_T_max 0.9768
_exptl_absorpt_correction_T_min 0.8980
_exptl_absorpt_correction_type multi-scan
_exptl_absorpt_process_details sadabs
_exptl_crystal_colour yellow
_exptl_crystal_density_diffrn 1.093
_exptl_crystal_description prism
_exptl_crystal_F_000 1366
_exptl_crystal_size_max 0.42
_exptl_crystal_size_mid 0.20
_exptl_crystal_size_min 0.09
_refine_diff_density_max 0.963
_refine_diff_density_min -0.363
_refine_diff_density_rms 0.066
_refine_ls_extinction_method none
_refine_ls_goodness_of_fit_ref 1.030
_refine_ls_hydrogen_treatment constr
_refine_ls_matrix_type full
_refine_ls_number_parameters 794
_refine_ls_number_reflns 23287
_refine_ls_number_restraints 18
_refine_ls_restrained_S_all 1.052
_refine_ls_R_factor_all 0.0896
_refine_ls_R_factor_gt 0.0536
_refine_ls_shift/su_max 0.050
_refine_ls_shift/su_mean 0.000
_refine_ls_structure_factor_coef Fsqd
_refine_ls_weighting_details 'calc w=1/[\s^2^(Fo^2^)+(0.1036P)^2^+0.0000P] where P=(Fo^2^+2Fc^2^)/3'
_refine_ls_weighting_scheme calc
_refine_ls_wR_factor_gt 0.1489
_refine_ls_wR_factor_ref 0.1774
_reflns_number_gt 15533
_reflns_number_total 23287
_reflns_threshold_expression >2sigma(I)
_cod_data_source_file ja406413d_10.cif
_cod_data_source_block mo_dm12424_0m
_cod_original_cell_volume 3820.8(6)
_cod_database_code 4120880

loop_
_symmetry_equiv_pos_as_xyz
'x, y, z'
'-x, -y, -z'

loop_
_atom_site_label
_atom_site_type_symbol
_atom_site_fract_x
_atom_site_fract_y
_atom_site_fract_z
_atom_site_U_iso_or_equiv
_atom_site_adp_type
_atom_site_occupancy
_atom_site_symmetry_multiplicity
_atom_site_calc_flag
_atom_site_refinement_flags
Sc1 Sc 0.68934(3) 0.193076(19) 0.173289(17) 0.02132(8) Uani 1 1 d .
Sc2 Sc 0.72676(3) 0.40085(2) 0.254867(17) 0.02215(8) Uani 1 1 d .
P1 P 0.59336(5) 0.23166(3) 0.06740(3) 0.03458(13) Uani 1 1 d .
P2 P 0.77950(4) 0.27746(3) 0.28978(3) 0.03131(12) Uani 1 1 d .
N1 N 0.79177(13) 0.10102(9) 0.12910(8) 0.0271(3) Uani 1 1 d .
N2 N 0.57703(13) 0.09969(9) 0.18727(8) 0.0255(3) Uani 1 1 d .
N3 N 0.47688(15) 0.05344(12) 0.35127(9) 0.0388(4) Uani 1 1 d .
N4 N 0.66459(12) 0.48602(9) 0.34085(8) 0.0246(3) Uani 1 1 d .
N5 N 0.87834(13) 0.47990(10) 0.27491(9) 0.0284(3) Uani 1 1 d .
N6 N 1.04680(16) 0.59621(12) 0.17569(12) 0.0458(5) Uani 1 1 d .
N7 N 0.64301(14) 0.39693(9) 0.15564(8) 0.0288(3) Uani 1 1 d .
C1 C 0.8016(2) -0.01681(16) 0.02495(14) 0.0528(7) Uani 1 1 d .
H1A H 0.8523 0.0171 0.0061 0.079 Uiso 1 1 calc R
H1B H 0.7483 -0.0522 -0.0151 0.079 Uiso 1 1 calc R
H1C H 0.8460 -0.0498 0.0487 0.079 Uiso 1 1 calc R
C2 C 0.73659(17) 0.03643(12) 0.07942(10) 0.0320(4) Uani 1 1 d .
C3 C 0.62114(17) 0.01401(12) 0.07500(10) 0.0329(4) Uani 1 1 d .
H3 H 0.5869 -0.0219 0.0301 0.039 Uiso 1 1 calc R
C4 C 0.54826(16) 0.03747(11) 0.12812(10) 0.0292(4) Uani 1 1 d .
C5 C 0.43525(19) -0.01304(15) 0.11478(12) 0.0442(5) Uani 1 1 d .
H5A H 0.4337 -0.0449 0.1493 0.066 Uiso 1 1 calc R
H5B H 0.4241 -0.0494 0.0653 0.066 Uiso 1 1 calc R
H5C H 0.3748 0.0225 0.1210 0.066 Uiso 1 1 calc R
C6 C 0.51137(16) 0.10850(12) 0.24862(10) 0.0296(4) Uani 1 1 d .
H6A H 0.4297 0.0993 0.2305 0.035 Uiso 1 1 calc R
H6B H 0.5277 0.1642 0.2814 0.035 Uiso 1 1 calc R
C7 C 0.54088(18) 0.04803(13) 0.29061(11) 0.0353(4) Uani 1 1 d .
H7A H 0.5260 -0.0074 0.2572 0.042 Uiso 1 1 calc R
H7B H 0.6225 0.0579 0.3089 0.042 Uiso 1 1 calc R
C8 C 0.5325(2) 0.02293(16) 0.40886(13) 0.0500(6) Uani 1 1 d .
H8 H 0.4724 0.0113 0.4379 0.060 Uiso 1 1 calc R
C9 C 0.5864(3) -0.0553(2) 0.38201(18) 0.0714(9) Uani 1 1 d .
H9A H 0.5310 -0.0960 0.3477 0.107 Uiso 1 1 calc R
H9B H 0.6111 -0.0751 0.4232 0.107 Uiso 1 1 calc R
H9C H 0.6517 -0.0451 0.3579 0.107 Uiso 1 1 calc R
C10 C 0.6169(2) 0.0892(2) 0.45973(15) 0.0651(8) Uani 1 1 d .
H10A H 0.6767 0.1034 0.4331 0.098 Uiso 1 1 calc R
H10B H 0.6502 0.0700 0.4995 0.098 Uiso 1 1 calc R
H10C H 0.5783 0.1369 0.4795 0.098 Uiso 1 1 calc R
C11 C 0.3548(2) 0.02729(18) 0.33122(13) 0.0514(6) Uani 1 1 d .
H11 H 0.3314 0.0462 0.2882 0.062 Uiso 1 1 calc R
C12 C 0.2889(2) 0.0705(2) 0.39000(17) 0.0757(10) Uani 1 1 d .
H12A H 0.3013 0.0491 0.4317 0.114 Uiso 1 1 calc R
H12B H 0.2082 0.0619 0.3716 0.114 Uiso 1 1 calc R
H12C H 0.3143 0.1284 0.4049 0.114 Uiso 1 1 calc R
C13 C 0.3207(3) -0.0640(2) 0.30771(19) 0.0805(10) Uani 1 1 d .
H13A H 0.3639 -0.0901 0.2690 0.121 Uiso 1 1 calc R
H13B H 0.2398 -0.0751 0.2899 0.121 Uiso 1 1 calc R
H13C H 0.3366 -0.0854 0.3491 0.121 Uiso 1 1 calc R
C14 C 0.91294(16) 0.10626(12) 0.14356(10) 0.0304(4) Uani 1 1 d .
C15 C 0.98217(17) 0.15318(15) 0.11277(11) 0.0389(5) Uani 1 1 d .
C16 C 1.09897(18) 0.15723(18) 0.13038(13) 0.0493(6) Uani 1 1 d .
H16 H 1.1473 0.1891 0.1106 0.059 Uiso 1 1 calc R
C17 C 1.1457(2) 0.11633(18) 0.17546(14) 0.0541(7) Uani 1 1 d .
H17 H 1.2255 0.1190 0.1857 0.065 Uiso 1 1 calc R
C18 C 1.0768(2) 0.07162(16) 0.20575(14) 0.0496(6) Uani 1 1 d .
H18 H 1.1099 0.0439 0.2373 0.059 Uiso 1 1 calc R
C19 C 0.95915(18) 0.06589(13) 0.19135(12) 0.0397(5) Uani 1 1 d .
C20 C 0.8856(2) 0.01982(15) 0.22941(14) 0.0509(6) Uani 1 1 d U
H20 H 0.8052 0.0188 0.2088 0.061 Uiso 1 1 calc R
C21 C 0.9118(4) -0.06787(19) 0.2161(2) 0.0855(10) Uani 1 1 d U
H21A H 0.9048 -0.0942 0.1639 0.128 Uiso 1 1 calc R
H21B H 0.8584 -0.0967 0.2379 0.128 Uiso 1 1 calc R
H21C H 0.9890 -0.0689 0.2380 0.128 Uiso 1 1 calc R
C22 C 0.8958(3) 0.06091(18) 0.30933(17) 0.0658(8) Uani 1 1 d .
H22A H 0.9743 0.0640 0.3309 0.099 Uiso 1 1 calc R
H22B H 0.8467 0.0300 0.3319 0.099 Uiso 1 1 calc R
H22C H 0.8730 0.1155 0.3173 0.099 Uiso 1 1 calc R
C23 C 0.93388(18) 0.19892(16) 0.06228(13) 0.0440(5) Uani 1 1 d .
H23 H 0.8500 0.1852 0.0543 0.053 Uiso 1 1 calc R
C24 C 0.9758(2) 0.1736(2) -0.01176(14) 0.0617(8) Uani 1 1 d .
H24A H 1.0575 0.1884 -0.0062 0.093 Uiso 1 1 calc R
H24B H 0.9377 0.2012 -0.0438 0.093 Uiso 1 1 calc R
H24C H 0.9590 0.1151 -0.0328 0.093 Uiso 1 1 calc R
C25 C 0.9574(3) 0.28936(19) 0.09685(17) 0.0640(8) Uani 1 1 d .
H25A H 0.9278 0.3039 0.1436 0.096 Uiso 1 1 calc R
H25B H 0.9205 0.3176 0.0649 0.096 Uiso 1 1 calc R
H25C H 1.0391 0.3051 0.1044 0.096 Uiso 1 1 calc R
C26 C 0.69765(18) 0.51288(14) 0.47424(10) 0.0375(5) Uani 1 1 d .
H26A H 0.7070 0.5713 0.4972 0.056 Uiso 1 1 calc R
H26B H 0.7420 0.4864 0.5046 0.056 Uiso 1 1 calc R
H26C H 0.6177 0.4924 0.4687 0.056 Uiso 1 1 calc R
C27 C 0.73818(15) 0.49513(11) 0.40063(9) 0.0259(3) Uani 1 1 d .
C28 C 0.85374(16) 0.48862(12) 0.39843(10) 0.0310(4) Uani 1 1 d .
H28 H 0.8931 0.4816 0.4410 0.037 Uiso 1 1 calc R
C29 C 0.92120(15) 0.49083(11) 0.34344(11) 0.0293(4) Uani 1 1 d .
C30 C 1.04728(16) 0.50561(15) 0.36740(13) 0.0435(5) Uani 1 1 d .
H30A H 1.0824 0.4567 0.3460 0.065 Uiso 1 1 calc R
H30B H 1.0615 0.5193 0.4203 0.065 Uiso 1 1 calc R
H30C H 1.0795 0.5504 0.3514 0.065 Uiso 1 1 calc R
C31 C 0.95062(17) 0.49460(12) 0.22207(12) 0.0342(4) Uani 1 1 d .
H31A H 0.9146 0.4645 0.1727 0.041 Uiso 1 1 calc R
H31B H 1.0241 0.4737 0.2303 0.041 Uiso 1 1 calc R
C32 C 0.97154(19) 0.58414(13) 0.22681(13) 0.0404(5) Uani 1 1 d .
H32A H 0.8987 0.6048 0.2163 0.048 Uiso 1 1 calc R
H32B H 1.0053 0.6149 0.2765 0.048 Uiso 1 1 calc R
C33 C 1.1674(2) 0.60365(19) 0.20358(19) 0.0649(8) Uani 1 1 d U
H33 H 1.1736 0.5676 0.2359 0.078 Uiso 1 1 calc R
C34 C 1.2383(3) 0.5713(2) 0.1438(2) 0.0868(10) Uani 1 1 d U
H34A H 1.2061 0.5166 0.1157 0.130 Uiso 1 1 calc R
H34B H 1.3157 0.5698 0.1651 0.130 Uiso 1 1 calc R
H34C H 1.2390 0.6065 0.1121 0.130 Uiso 1 1 calc R
C35 C 1.2161(3) 0.6890(2) 0.2512(2) 0.0746(9) Uani 1 1 d .
H35A H 1.2190 0.7260 0.2210 0.112 Uiso 1 1 calc R
H35B H 1.2925 0.6871 0.2738 0.112 Uiso 1 1 calc R
H35C H 1.1677 0.7082 0.2889 0.112 Uiso 1 1 calc R
C36 C 1.0146(2) 0.64998(16) 0.13205(15) 0.0514(6) Uani 1 1 d .
H36 H 1.0830 0.6638 0.1104 0.062 Uiso 1 1 calc R
C37 C 0.9243(3) 0.6061(2) 0.06958(18) 0.0759(9) Uani 1 1 d .
H37A H 0.9501 0.5555 0.0422 0.114 Uiso 1 1 calc R
H37B H 0.9103 0.6403 0.0376 0.114 Uiso 1 1 calc R
H37C H 0.8544 0.5941 0.0886 0.114 Uiso 1 1 calc R
C38 C 0.9750(3) 0.72912(18) 0.17300(18) 0.0683(8) Uani 1 1 d .
H38A H 0.9038 0.7181 0.1911 0.102 Uiso 1 1 calc R
H38B H 0.9634 0.7630 0.1405 0.102 Uiso 1 1 calc R
H38C H 1.0322 0.7573 0.2139 0.102 Uiso 1 1 calc R
C39 C 0.55670(15) 0.51614(12) 0.34861(9) 0.0269(4) Uani 1 1 d .
C40 C 0.45861(16) 0.46143(13) 0.33498(10) 0.0313(4) Uani 1 1 d .
C41 C 0.35479(17) 0.49307(15) 0.34235(13) 0.0418(5) Uani 1 1 d .
H41 H 0.2875 0.4571 0.3327 0.050 Uiso 1 1 calc R
C42 C 0.34805(18) 0.57508(15) 0.36324(14) 0.0467(6) Uani 1 1 d .
H42 H 0.2769 0.5953 0.3691 0.056 Uiso 1 1 calc R
C43 C 0.44457(19) 0.62762(14) 0.37555(13) 0.0430(5) Uani 1 1 d .
H43 H 0.4389 0.6841 0.3893 0.052 Uiso 1 1 calc R
C44 C 0.55062(17) 0.60035(12) 0.36834(11) 0.0336(4) Uani 1 1 d .
C45 C 0.6544(2) 0.66187(14) 0.38235(14) 0.0451(5) Uani 1 1 d U
H45 H 0.7235 0.6328 0.3818 0.054 Uiso 1 1 calc R
C46 C 0.6527(3) 0.70508(19) 0.32299(17) 0.0796(9) Uani 1 1 d U
H46A H 0.5831 0.7312 0.3210 0.119 Uiso 1 1 calc R
H46B H 0.6558 0.6656 0.2761 0.119 Uiso 1 1 calc R
H46C H 0.7181 0.7460 0.3340 0.119 Uiso 1 1 calc R
C47 C 0.6619(2) 0.72627(18) 0.45500(14) 0.0583(7) Uani 1 1 d .
H47A H 0.5975 0.7579 0.4549 0.087 Uiso 1 1 calc R
H47B H 0.7323 0.7620 0.4629 0.087 Uiso 1 1 calc R
H47C H 0.6609 0.7002 0.4939 0.087 Uiso 1 1 calc R
C48 C 0.46005(16) 0.37037(13) 0.31554(11) 0.0353(4) Uani 1 1 d .
H48 H 0.5404 0.3590 0.3124 0.042 Uiso 1 1 calc R
C49 C 0.3927(2) 0.32716(16) 0.24204(13) 0.0504(6) Uani 1 1 d .
H49A H 0.3132 0.3368 0.2433 0.076 Uiso 1 1 calc R
H49B H 0.3988 0.2690 0.2309 0.076 Uiso 1 1 calc R
H49C H 0.4228 0.3478 0.2047 0.076 Uiso 1 1 calc R
C50 C 0.4187(2) 0.33611(15) 0.37430(13) 0.0441(5) Uani 1 1 d .
H50A H 0.4638 0.3637 0.4210 0.066 Uiso 1 1 calc R
H50B H 0.4266 0.2782 0.3620 0.066 Uiso 1 1 calc R
H50C H 0.3391 0.3445 0.3776 0.066 Uiso 1 1 calc R
C51 C 0.51681(16) 0.23286(12) -0.01948(10) 0.0299(4) Uani 1 1 d .
C52 C 0.57539(18) 0.22776(13) -0.07963(11) 0.0357(4) Uani 1 1 d .
C53 C 0.5146(2) 0.22418(17) -0.14620(12) 0.0529(6) Uani 1 1 d .
H53 H 0.5535 0.2223 -0.1869 0.063 Uiso 1 1 calc R
C54 C 0.3992(3) 0.2233(2) -0.15343(15) 0.0654(8) Uani 1 1 d .
H54 H 0.3588 0.2207 -0.1990 0.079 Uiso 1 1 calc R
C55 C 0.3420(2) 0.22609(19) -0.09527(15) 0.0594(7) Uani 1 1 d .
H55 H 0.2620 0.2247 -0.1012 0.071 Uiso 1 1 calc R
C56 C 0.39884(18) 0.23093(15) -0.02765(12) 0.0417(5) Uani 1 1 d .
C57 C 0.3318(2) 0.2336(2) 0.03530(16) 0.0644(8) Uani 1 1 d .
H57A H 0.2515 0.2183 0.0169 0.097 Uiso 1 1 calc R
H57B H 0.3420 0.2884 0.0686 0.097 Uiso 1 1 calc R
H57C H 0.3586 0.1957 0.0610 0.097 Uiso 1 1 calc R
C58 C 0.70114(19) 0.22334(16) -0.07469(14) 0.0471(5) Uani 1 1 d .
H58A H 0.7260 0.2201 -0.1220 0.071 Uiso 1 1 calc R
H58B H 0.7192 0.1753 -0.0603 0.071 Uiso 1 1 calc R
H58C H 0.7400 0.2717 -0.0386 0.071 Uiso 1 1 calc R
C59 C 0.87032(17) 0.28548(11) 0.37333(10) 0.0301(4) Uani 1 1 d .
C60 C 0.8221(2) 0.28918(12) 0.43755(11) 0.0391(5) Uani 1 1 d .
C61 C 0.8936(3) 0.29538(16) 0.50112(13) 0.0552(7) Uani 1 1 d .
H61 H 0.8619 0.2966 0.5443 0.066 Uiso 1 1 calc R
C62 C 1.0093(3) 0.29975(18) 0.50205(15) 0.0649(8) Uani 1 1 d .
H62 H 1.0567 0.3052 0.5459 0.078 Uiso 1 1 calc R
C63 C 1.0554(2) 0.29622(16) 0.44003(15) 0.0555(7) Uani 1 1 d .
H63 H 1.1352 0.2985 0.4412 0.067 Uiso 1 1 calc R
C64 C 0.98824(19) 0.28931(13) 0.37456(12) 0.0399(5) Uani 1 1 d .
C65 C 1.0429(2) 0.28416(17) 0.30711(15) 0.0529(6) Uani 1 1 d .
H65A H 1.1252 0.2902 0.3191 0.079 Uiso 1 1 calc R
H65B H 1.0205 0.3273 0.2866 0.079 Uiso 1 1 calc R
H65C H 1.0184 0.2316 0.2716 0.079 Uiso 1 1 calc R
C66 C 0.6969(2) 0.28705(16) 0.43837(13) 0.0487(6) Uani 1 1 d .
H66A H 0.6792 0.2893 0.4871 0.073 Uiso 1 1 calc R
H66B H 0.6595 0.2370 0.4039 0.073 Uiso 1 1 calc R
H66C H 0.6701 0.3335 0.4246 0.073 Uiso 1 1 calc R
C67 C 0.63910(13) 0.31723(10) 0.13822(9) 0.0218(3) Uani 1 1 d .
C68 C 0.60704(18) 0.44886(12) 0.10907(11) 0.0349(4) Uani 1 1 d .
C69 C 0.4798(2) 0.43169(15) 0.08364(14) 0.0481(6) Uani 1 1 d .
H69A H 0.4627 0.3764 0.0516 0.072 Uiso 1 1 calc R
H69B H 0.4566 0.4699 0.0574 0.072 Uiso 1 1 calc R
H69C H 0.4387 0.4377 0.1257 0.072 Uiso 1 1 calc R
C70 C 0.6317(2) 0.53536(13) 0.15713(13) 0.0477(6) Uani 1 1 d .
H70A H 0.5875 0.5428 0.1979 0.072 Uiso 1 1 calc R
H70B H 0.6110 0.5724 0.1290 0.072 Uiso 1 1 calc R
H70C H 0.7123 0.5466 0.1754 0.072 Uiso 1 1 calc R
C71 C 0.6746(2) 0.43511(14) 0.04546(12) 0.0431(5) Uani 1 1 d .
H71A H 0.7554 0.4423 0.0633 0.065 Uiso 1 1 calc R
H71B H 0.6582 0.4740 0.0185 0.065 Uiso 1 1 calc R
H71C H 0.6538 0.3801 0.0135 0.065 Uiso 1 1 calc R
C72 C 0.0179(6) 0.8368(4) 0.3822(3) 0.166(3) Uani 1 1 d .
H72A H 0.0290 0.8588 0.3417 0.248 Uiso 1 1 calc R
H72B H -0.0270 0.7840 0.3641 0.248 Uiso 1 1 calc R
H72C H 0.0916 0.8306 0.4062 0.248 Uiso 1 1 calc R
C73 C -0.0420(5) 0.8925(3) 0.4348(3) 0.1300(18) Uani 1 1 d .
H73A H -0.0643 0.8659 0.4712 0.156 Uiso 1 1 calc R
H73B H -0.1119 0.9038 0.4091 0.156 Uiso 1 1 calc R
C74 C 0.0289(4) 0.9709(3) 0.4730(2) 0.0962(12) Uani 1 1 d .
H74A H 0.0511 0.9971 0.4364 0.115 Uiso 1 1 calc R
H74B H 0.0988 0.9592 0.4984 0.115 Uiso 1 1 calc R

loop_
_atom_site_aniso_label
_atom_site_aniso_U_11
_atom_site_aniso_U_22
_atom_site_aniso_U_33
_atom_site_aniso_U_23
_atom_site_aniso_U_13
_atom_site_aniso_U_12
Sc1 0.02272(16) 0.02151(15) 0.02056(15) 0.00637(12) 0.00427(11) 0.00427(12)
Sc2 0.02118(16) 0.02420(16) 0.02221(15) 0.00777(12) 0.00423(11) 0.00339(12)
P1 0.0482(3) 0.0279(2) 0.0265(2) 0.01108(19) -0.0068(2) 0.0006(2)
P2 0.0370(3) 0.0275(2) 0.0269(2) 0.00661(19) -0.00562(19) 0.0049(2)
N1 0.0287(8) 0.0289(8) 0.0242(7) 0.0067(6) 0.0041(6) 0.0098(6)
N2 0.0287(8) 0.0253(7) 0.0239(7) 0.0097(6) 0.0029(6) 0.0014(6)
N3 0.0415(10) 0.0506(11) 0.0280(8) 0.0174(8) 0.0067(7) 0.0012(8)
N4 0.0198(7) 0.0294(8) 0.0257(7) 0.0085(6) 0.0051(5) 0.0045(6)
N5 0.0245(7) 0.0302(8) 0.0328(8) 0.0113(6) 0.0079(6) 0.0019(6)
N6 0.0426(10) 0.0493(11) 0.0603(12) 0.0320(10) 0.0247(9) 0.0101(9)
N7 0.0349(8) 0.0281(8) 0.0254(7) 0.0092(6) 0.0047(6) 0.0079(6)
C1 0.0536(14) 0.0484(14) 0.0439(13) -0.0115(11) 0.0075(11) 0.0182(12)
C2 0.0412(11) 0.0300(9) 0.0239(8) 0.0036(7) 0.0043(7) 0.0140(8)
C3 0.0414(11) 0.0292(9) 0.0242(8) 0.0031(7) -0.0006(8) 0.0038(8)
C4 0.0335(10) 0.0264(9) 0.0275(8) 0.0108(7) -0.0034(7) 0.0004(7)
C5 0.0417(12) 0.0456(12) 0.0392(11) 0.0103(10) -0.0039(9) -0.0141(10)
C6 0.0290(9) 0.0334(10) 0.0289(9) 0.0129(8) 0.0055(7) 0.0025(7)
C7 0.0376(11) 0.0432(11) 0.0298(9) 0.0173(9) 0.0067(8) 0.0054(9)
C8 0.0591(15) 0.0604(15) 0.0390(12) 0.0307(11) 0.0035(10) -0.0002(12)
C9 0.092(2) 0.071(2) 0.0688(19) 0.0447(17) 0.0125(17) 0.0229(18)
C10 0.0654(17) 0.085(2) 0.0492(15) 0.0370(15) -0.0113(13) -0.0125(16)
C11 0.0412(12) 0.0758(18) 0.0409(12) 0.0256(12) 0.0078(10) -0.0076(12)
C12 0.0492(16) 0.120(3) 0.0670(19) 0.036(2) 0.0234(14) 0.0090(17)
C13 0.075(2) 0.087(2) 0.070(2) 0.0198(18) 0.0015(16) -0.0326(19)
C14 0.0296(9) 0.0336(10) 0.0278(9) 0.0050(7) 0.0050(7) 0.0142(8)
C15 0.0298(10) 0.0584(14) 0.0330(10) 0.0135(10) 0.0132(8) 0.0192(9)
C16 0.0292(11) 0.0785(18) 0.0465(13) 0.0220(12) 0.0155(9) 0.0159(11)
C17 0.0301(11) 0.0834(19) 0.0483(13) 0.0131(13) 0.0062(10) 0.0247(12)
C18 0.0396(12) 0.0570(15) 0.0535(14) 0.0178(12) -0.0044(10) 0.0206(11)
C19 0.0395(11) 0.0371(11) 0.0419(11) 0.0100(9) -0.0013(9) 0.0136(9)
C20 0.0514(13) 0.0464(13) 0.0600(14) 0.0291(11) -0.0093(11) 0.0061(11)
C21 0.126(3) 0.0493(16) 0.082(2) 0.0236(15) 0.0057(19) 0.0059(17)
C22 0.079(2) 0.0543(16) 0.0689(19) 0.0190(14) 0.0285(16) 0.0057(15)
C23 0.0289(10) 0.0703(16) 0.0462(12) 0.0315(12) 0.0179(9) 0.0152(10)
C24 0.0431(14) 0.109(2) 0.0483(14) 0.0382(16) 0.0209(11) 0.0259(15)
C25 0.0621(17) 0.0716(19) 0.0735(19) 0.0387(16) 0.0213(15) 0.0175(15)
C26 0.0383(11) 0.0503(13) 0.0248(9) 0.0108(9) 0.0057(8) 0.0074(9)
C27 0.0275(9) 0.0256(8) 0.0246(8) 0.0075(7) 0.0036(7) 0.0017(7)
C28 0.0265(9) 0.0366(10) 0.0309(9) 0.0125(8) 0.0005(7) 0.0024(8)
C29 0.0238(8) 0.0265(9) 0.0366(10) 0.0083(7) 0.0022(7) 0.0004(7)
C30 0.0220(9) 0.0511(13) 0.0527(13) 0.0101(11) -0.0008(9) -0.0005(9)
C31 0.0306(10) 0.0343(10) 0.0414(11) 0.0130(9) 0.0152(8) 0.0040(8)
C32 0.0410(12) 0.0359(11) 0.0520(13) 0.0186(10) 0.0217(10) 0.0081(9)
C33 0.0467(14) 0.0702(17) 0.099(2) 0.0500(16) 0.0311(14) 0.0148(13)
C34 0.0622(18) 0.096(2) 0.124(3) 0.049(2) 0.0513(18) 0.0264(17)
C35 0.0572(17) 0.076(2) 0.102(3) 0.051(2) 0.0006(17) -0.0095(15)
C36 0.0561(15) 0.0520(14) 0.0561(15) 0.0276(12) 0.0196(12) 0.0045(12)
C37 0.092(2) 0.075(2) 0.0632(19) 0.0292(17) 0.0045(17) -0.0030(19)
C38 0.089(2) 0.0528(16) 0.075(2) 0.0324(15) 0.0155(17) 0.0206(16)
C39 0.0234(8) 0.0347(9) 0.0248(8) 0.0101(7) 0.0069(6) 0.0064(7)
C40 0.0246(9) 0.0387(10) 0.0301(9) 0.0077(8) 0.0057(7) 0.0054(8)
C41 0.0217(9) 0.0535(13) 0.0485(12) 0.0105(10) 0.0067(8) 0.0064(9)
C42 0.0288(10) 0.0547(14) 0.0568(14) 0.0116(12) 0.0082(10) 0.0181(10)
C43 0.0384(12) 0.0394(12) 0.0540(13) 0.0125(10) 0.0115(10) 0.0169(9)
C44 0.0313(10) 0.0339(10) 0.0388(10) 0.0122(8) 0.0098(8) 0.0091(8)
C45 0.0423(12) 0.0326(10) 0.0628(14) 0.0141(10) 0.0163(10) 0.0046(9)
C46 0.123(2) 0.0529(15) 0.0556(16) 0.0074(13) 0.0256(16) -0.0235(17)
C47 0.0604(16) 0.0619(17) 0.0465(14) 0.0132(12) -0.0056(12) -0.0062(13)
C48 0.0251(9) 0.0391(11) 0.0396(10) 0.0058(9) 0.0125(8) 0.0007(8)
C49 0.0506(14) 0.0507(14) 0.0417(12) 0.0016(11) 0.0089(10) -0.0068(11)
C50 0.0413(12) 0.0446(12) 0.0483(13) 0.0143(10) 0.0133(10) 0.0030(10)
C51 0.0326(9) 0.0318(9) 0.0244(8) 0.0096(7) -0.0016(7) -0.0016(8)
C52 0.0412(11) 0.0371(11) 0.0287(9) 0.0100(8) 0.0040(8) 0.0013(9)
C53 0.0711(17) 0.0614(16) 0.0283(10) 0.0174(11) 0.0041(11) 0.0062(13)
C54 0.0688(18) 0.083(2) 0.0400(13) 0.0201(13) -0.0200(12) 0.0076(16)
C55 0.0375(13) 0.080(2) 0.0544(15) 0.0168(14) -0.0148(11) 0.0022(13)
C56 0.0330(11) 0.0486(13) 0.0397(11) 0.0106(10) -0.0010(9) -0.0043(9)
C57 0.0387(13) 0.086(2) 0.0623(17) 0.0131(15) 0.0158(12) -0.0130(14)
C58 0.0426(12) 0.0513(14) 0.0480(13) 0.0118(11) 0.0153(10) 0.0037(11)
C59 0.0379(10) 0.0213(8) 0.0277(9) 0.0048(7) -0.0050(7) 0.0034(7)
C60 0.0551(13) 0.0298(10) 0.0300(10) 0.0073(8) -0.0014(9) 0.0040(9)
C61 0.085(2) 0.0466(14) 0.0297(11) 0.0080(10) -0.0059(11) 0.0079(13)
C62 0.076(2) 0.0600(17) 0.0463(14) 0.0101(12) -0.0331(14) 0.0039(15)
C63 0.0483(14) 0.0521(15) 0.0553(15) 0.0080(12) -0.0225(12) 0.0048(12)
C64 0.0389(11) 0.0329(10) 0.0409(11) 0.0040(9) -0.0084(9) 0.0028(9)
C65 0.0350(12) 0.0589(16) 0.0570(15) 0.0055(12) 0.0050(10) 0.0002(11)
C66 0.0576(15) 0.0505(14) 0.0394(12) 0.0135(10) 0.0107(11) 0.0054(12)
C67 0.0186(7) 0.0251(8) 0.0222(7) 0.0060(6) 0.0062(6) 0.0029(6)
C68 0.0449(11) 0.0322(10) 0.0298(9) 0.0132(8) -0.0010(8) 0.0103(9)
C69 0.0463(13) 0.0481(13) 0.0548(14) 0.0230(11) -0.0027(11) 0.0160(11)
C70 0.0690(16) 0.0303(11) 0.0451(12) 0.0133(9) 0.0001(11) 0.0135(11)
C71 0.0594(14) 0.0428(12) 0.0339(10) 0.0210(9) 0.0072(10) 0.0094(11)
C72 0.300(9) 0.134(5) 0.095(4) 0.060(4) 0.068(5) 0.068(5)
C73 0.174(5) 0.108(4) 0.130(4) 0.056(3) 0.055(4) 0.020(4)
C74 0.104(3) 0.104(3) 0.102(3) 0.056(3) 0.031(2) 0.018(3)

loop_
_atom_type_symbol
_atom_type_description
_atom_type_scat_dispersion_real
_atom_type_scat_dispersion_imag
_atom_type_scat_source
C C 0.0033 0.0016 'International Tables Vol C Tables 4.2.6.8 and 6.1.1.4'
H H 0.0000 0.0000 'International Tables Vol C Tables 4.2.6.8 and 6.1.1.4'
N N 0.0061 0.0033 'International Tables Vol C Tables 4.2.6.8 and 6.1.1.4'
P P 0.1023 0.0942 'International Tables Vol C Tables 4.2.6.8 and 6.1.1.4'
Sc Sc 0.2519 0.3716 'International Tables Vol C Tables 4.2.6.8 and 6.1.1.4'

loop_
_geom_angle_atom_site_label_1
_geom_angle_atom_site_label_2
_geom_angle_atom_site_label_3
_geom_angle
_geom_angle_site_symmetry_1
_geom_angle_site_symmetry_3
N2 Sc1 N1 86.50(6) . .
N2 Sc1 P2 109.96(4) . .
N1 Sc1 P2 110.42(4) . .
N2 Sc1 P1 105.01(4) . .
N1 Sc1 P1 106.29(4) . .
P2 Sc1 P1 129.97(2) . .
N2 Sc1 C67 127.52(6) . .
N1 Sc1 C67 132.26(6) . .
P2 Sc1 C67 89.98(4) . .
P1 Sc1 C67 40.01(4) . .
N2 Sc1 Sc2 132.06(4) . .
N1 Sc1 Sc2 137.12(5) . .
P2 Sc1 Sc2 46.312(14) . .
P1 Sc1 Sc2 83.676(16) . .
C67 Sc1 Sc2 43.67(4) . .
N7 Sc2 N5 108.89(6) . .
N7 Sc2 N4 111.51(6) . .
N5 Sc2 N4 88.41(6) . .
N7 Sc2 C67 33.38(6) . .
N5 Sc2 C67 125.83(6) . .
N4 Sc2 C67 132.80(6) . .
N7 Sc2 P2 123.72(5) . .
N5 Sc2 P2 106.01(5) . .
N4 Sc2 P2 112.20(4) . .
C67 Sc2 P2 90.36(4) . .
N7 Sc2 C29 135.19(6) . .
N5 Sc2 C29 26.77(6) . .
N4 Sc2 C29 74.85(6) . .
C67 Sc2 C29 149.12(6) . .
P2 Sc2 C29 89.65(4) . .
N7 Sc2 C27 137.93(6) . .
N5 Sc2 C27 74.82(6) . .
N4 Sc2 C27 27.17(5) . .
C67 Sc2 C27 157.03(5) . .
P2 Sc2 C27 93.04(4) . .
C29 Sc2 C27 53.69(5) . .
N7 Sc2 Sc1 79.82(4) . .
N5 Sc2 Sc1 127.77(4) . .
N4 Sc2 Sc1 137.70(4) . .
C67 Sc2 Sc1 46.44(4) . .
P2 Sc2 Sc1 43.923(14) . .
C29 Sc2 Sc1 126.53(4) . .
C27 Sc2 Sc1 132.36(4) . .
C67 P1 C51 123.99(9) . .
C67 P1 Sc1 70.02(6) . .
C51 P1 Sc1 165.95(7) . .
C59 P2 Sc1 147.97(6) . .
C59 P2 Sc2 121.60(6) . .
Sc1 P2 Sc2 89.765(19) . .
C2 N1 C14 119.00(15) . .
C2 N1 Sc1 114.93(12) . .
C14 N1 Sc1 125.83(12) . .
C4 N2 C6 119.42(16) . .
C4 N2 Sc1 114.44(12) . .
C6 N2 Sc1 124.33(12) . .
C7 N3 C11 115.03(17) . .
C7 N3 C8 113.78(18) . .
C11 N3 C8 115.01(18) . .
C27 N4 C39 118.93(14) . .
C27 N4 Sc2 106.40(11) . .
C39 N4 Sc2 132.77(11) . .
C29 N5 C31 120.58(16) . .
C29 N5 Sc2 107.24(12) . .
C31 N5 Sc2 127.89(13) . .
C32 N6 C36 117.17(19) . .
C32 N6 C33 113.8(2) . .
C36 N6 C33 116.16(19) . .
C67 N7 C68 128.76(16) . .
C67 N7 Sc2 87.92(11) . .
C68 N7 Sc2 142.94(13) . .
C2 C1 H1A 109.5 . .
C2 C1 H1B 109.5 . .
H1A C1 H1B 109.5 . .
C2 C1 H1C 109.5 . .
H1A C1 H1C 109.5 . .
H1B C1 H1C 109.5 . .
N1 C2 C3 123.39(17) . .
N1 C2 C1 119.17(19) . .
C3 C2 C1 117.43(18) . .
C2 C3 C4 128.84(17) . .
C2 C3 H3 115.6 . .
C4 C3 H3 115.6 . .
N2 C4 C3 122.39(17) . .
N2 C4 C5 121.49(18) . .
C3 C4 C5 116.11(18) . .
C4 C5 H5A 109.5 . .
C4 C5 H5B 109.5 . .
H5A C5 H5B 109.5 . .
C4 C5 H5C 109.5 . .
H5A C5 H5C 109.5 . .
H5B C5 H5C 109.5 . .
N2 C6 C7 110.70(15) . .
N2 C6 H6A 109.5 . .
C7 C6 H6A 109.5 . .
N2 C6 H6B 109.5 . .
C7 C6 H6B 109.5 . .
H6A C6 H6B 108.1 . .
N3 C7 C6 112.88(17) . .
N3 C7 H7A 109.0 . .
C6 C7 H7A 109.0 . .
N3 C7 H7B 109.0 . .
C6 C7 H7B 109.0 . .
H7A C7 H7B 107.8 . .
N3 C8 C10 109.6(2) . .
N3 C8 C9 115.2(2) . .
C10 C8 C9 111.4(2) . .
N3 C8 H8 106.7 . .
C10 C8 H8 106.7 . .
C9 C8 H8 106.7 . .
C8 C9 H9A 109.5 . .
C8 C9 H9B 109.5 . .
H9A C9 H9B 109.5 . .
C8 C9 H9C 109.5 . .
H9A C9 H9C 109.5 . .
H9B C9 H9C 109.5 . .
C8 C10 H10A 109.5 . .
C8 C10 H10B 109.5 . .
H10A C10 H10B 109.5 . .
C8 C10 H10C 109.5 . .
H10A C10 H10C 109.5 . .
H10B C10 H10C 109.5 . .
N3 C11 C12 110.7(2) . .
N3 C11 C13 116.0(2) . .
C12 C11 C13 111.5(2) . .
N3 C11 H11 105.9 . .
C12 C11 H11 105.9 . .
C13 C11 H11 105.9 . .
C11 C12 H12A 109.5 . .
C11 C12 H12B 109.5 . .
H12A C12 H12B 109.5 . .
C11 C12 H12C 109.5 . .
H12A C12 H12C 109.5 . .
H12B C12 H12C 109.5 . .
C11 C13 H13A 109.5 . .
C11 C13 H13B 109.5 . .
H13A C13 H13B 109.5 . .
C11 C13 H13C 109.5 . .
H13A C13 H13C 109.5 . .
H13B C13 H13C 109.5 . .
C19 C14 C15 121.29(19) . .
C19 C14 N1 118.01(19) . .
C15 C14 N1 120.66(17) . .
C16 C15 C14 117.8(2) . .
C16 C15 C23 120.1(2) . .
C14 C15 C23 122.17(18) . .
C17 C16 C15 121.7(2) . .
C17 C16 H16 119.1 . .
C15 C16 H16 119.1 . .
C18 C17 C16 119.7(2) . .
C18 C17 H17 120.1 . .
C16 C17 H17 120.1 . .
C17 C18 C19 121.6(2) . .
C17 C18 H18 119.2 . .
C19 C18 H18 119.2 . .
C18 C19 C14 117.9(2) . .
C18 C19 C20 120.0(2) . .
C14 C19 C20 122.06(19) . .
C22 C20 C19 111.8(2) . .
C22 C20 C21 110.1(2) . .
C19 C20 C21 112.0(2) . .
C22 C20 H20 107.6 . .
C19 C20 H20 107.6 . .
C21 C20 H20 107.6 . .
C20 C21 H21A 109.5 . .
C20 C21 H21B 109.5 . .
H21A C21 H21B 109.5 . .
C20 C21 H21C 109.5 . .
H21A C21 H21C 109.5 . .
H21B C21 H21C 109.5 . .
C20 C22 H22A 109.5 . .
C20 C22 H22B 109.5 . .
H22A C22 H22B 109.5 . .
C20 C22 H22C 109.5 . .
H22A C22 H22C 109.5 . .
H22B C22 H22C 109.5 . .
C25 C23 C15 110.9(2) . .
C25 C23 C24 111.4(2) . .
C15 C23 C24 112.30(19) . .
C25 C23 H23 107.3 . .
C15 C23 H23 107.3 . .
C24 C23 H23 107.3 . .
C23 C24 H24A 109.5 . .
C23 C24 H24B 109.5 . .
H24A C24 H24B 109.5 . .
C23 C24 H24C 109.5 . .
H24A C24 H24C 109.5 . .
H24B C24 H24C 109.5 . .
C23 C25 H25A 109.5 . .
C23 C25 H25B 109.5 . .
H25A C25 H25B 109.5 . .
C23 C25 H25C 109.5 . .
H25A C25 H25C 109.5 . .
H25B C25 H25C 109.5 . .
C27 C26 H26A 109.5 . .
C27 C26 H26B 109.5 . .
H26A C26 H26B 109.5 . .
C27 C26 H26C 109.5 . .
H26A C26 H26C 109.5 . .
H26B C26 H26C 109.5 . .
N4 C27 C28 122.78(16) . .
N4 C27 C26 120.32(16) . .
C28 C27 C26 116.90(16) . .
N4 C27 Sc2 46.44(8) . .
C28 C27 Sc2 81.67(11) . .
C26 C27 Sc2 151.45(13) . .
C27 C28 C29 130.57(17) . .
C27 C28 H28 114.7 . .
C29 C28 H28 114.7 . .
N5 C29 C28 122.93(17) . .
N5 C29 C30 121.77(18) . .
C28 C29 C30 115.30(18) . .
N5 C29 Sc2 45.99(9) . .
C28 C29 Sc2 81.84(11) . .
C30 C29 Sc2 152.62(14) . .
C29 C30 H30A 109.5 . .
C29 C30 H30B 109.5 . .
H30A C30 H30B 109.5 . .
C29 C30 H30C 109.5 . .
H30A C30 H30C 109.5 . .
H30B C30 H30C 109.5 . .
N5 C31 C32 112.67(16) . .
N5 C31 H31A 109.1 . .
C32 C31 H31A 109.1 . .
N5 C31 H31B 109.1 . .
C32 C31 H31B 109.1 . .
H31A C31 H31B 107.8 . .
N6 C32 C31 110.82(17) . .
N6 C32 H32A 109.5 . .
C31 C32 H32A 109.5 . .
N6 C32 H32B 109.5 . .
C31 C32 H32B 109.5 . .
H32A C32 H32B 108.1 . .
N6 C33 C34 111.8(3) . .
N6 C33 C35 114.5(2) . .
C34 C33 C35 111.8(3) . .
N6 C33 H33 106.0 . .
C34 C33 H33 106.0 . .
C35 C33 H33 106.0 . .
C33 C34 H34A 109.5 . .
C33 C34 H34B 109.5 . .
H34A C34 H34B 109.5 . .
C33 C34 H34C 109.5 . .
H34A C34 H34C 109.5 . .
H34B C34 H34C 109.5 . .
C33 C35 H35A 109.5 . .
C33 C35 H35B 109.5 . .
H35A C35 H35B 109.5 . .
C33 C35 H35C 109.5 . .
H35A C35 H35C 109.5 . .
H35B C35 H35C 109.5 . .
N6 C36 C38 115.8(2) . .
N6 C36 C37 110.4(2) . .
C38 C36 C37 109.0(3) . .
N6 C36 H36 107.1 . .
C38 C36 H36 107.1 . .
C37 C36 H36 107.1 . .
C36 C37 H37A 109.5 . .
C36 C37 H37B 109.5 . .
H37A C37 H37B 109.5 . .
C36 C37 H37C 109.5 . .
H37A C37 H37C 109.5 . .
H37B C37 H37C 109.5 . .
C36 C38 H38A 109.5 . .
C36 C38 H38B 109.5 . .
H38A C38 H38B 109.5 . .
C36 C38 H38C 109.5 . .
H38A C38 H38C 109.5 . .
H38B C38 H38C 109.5 . .
C40 C39 C44 121.10(17) . .
C40 C39 N4 119.58(17) . .
C44 C39 N4 119.31(16) . .
C41 C40 C39 117.93(19) . .
C41 C40 C48 118.52(18) . .
C39 C40 C48 123.51(16) . .
C42 C41 C40 121.5(2) . .
C42 C41 H41 119.3 . .
C40 C41 H41 119.3 . .
C43 C42 C41 119.8(2) . .
C43 C42 H42 120.1 . .
C41 C42 H42 120.1 . .
C42 C43 C44 121.8(2) . .
C42 C43 H43 119.1 . .
C44 C43 H43 119.1 . .
C43 C44 C39 117.87(19) . .
C43 C44 C45 119.17(19) . .
C39 C44 C45 122.96(17) . .
C47 C45 C44 112.6(2) . .
C47 C45 C46 107.7(2) . .
C44 C45 C46 110.6(2) . .
C47 C45 H45 108.6 . .
C44 C45 H45 108.6 . .
C46 C45 H45 108.6 . .
C45 C46 H46A 109.5 . .
C45 C46 H46B 109.5 . .
H46A C46 H46B 109.5 . .
C45 C46 H46C 109.5 . .
H46A C46 H46C 109.5 . .
H46B C46 H46C 109.5 . .
C45 C47 H47A 109.5 . .
C45 C47 H47B 109.5 . .
H47A C47 H47B 109.5 . .
C45 C47 H47C 109.5 . .
H47A C47 H47C 109.5 . .
H47B C47 H47C 109.5 . .
C40 C48 C49 112.39(19) . .
C40 C48 C50 111.63(17) . .
C49 C48 C50 110.51(19) . .
C40 C48 H48 107.3 . .
C49 C48 H48 107.3 . .
C50 C48 H48 107.3 . .
C48 C49 H49A 109.5 . .
C48 C49 H49B 109.5 . .
H49A C49 H49B 109.5 . .
C48 C49 H49C 109.5 . .
H49A C49 H49C 109.5 . .
H49B C49 H49C 109.5 . .
C48 C50 H50A 109.5 . .
C48 C50 H50B 109.5 . .
H50A C50 H50B 109.5 . .
C48 C50 H50C 109.5 . .
H50A C50 H50C 109.5 . .
H50B C50 H50C 109.5 . .
C56 C51 C52 119.88(18) . .
C56 C51 P1 119.95(15) . .
C52 C51 P1 119.88(15) . .
C53 C52 C51 118.9(2) . .
C53 C52 C58 119.3(2) . .
C51 C52 C58 121.72(18) . .
C54 C53 C52 120.7(2) . .
C54 C53 H53 119.7 . .
C52 C53 H53 119.7 . .
C55 C54 C53 120.3(2) . .
C55 C54 H54 119.9 . .
C53 C54 H54 119.9 . .
C54 C55 C56 121.2(2) . .
C54 C55 H55 119.4 . .
C56 C55 H55 119.4 . .
C55 C56 C51 119.0(2) . .
C55 C56 C57 119.4(2) . .
C51 C56 C57 121.7(2) . .
C56 C57 H57A 109.5 . .
C56 C57 H57B 109.5 . .
H57A C57 H57B 109.5 . .
C56 C57 H57C 109.5 . .
H57A C57 H57C 109.5 . .
H57B C57 H57C 109.5 . .
C52 C58 H58A 109.5 . .
C52 C58 H58B 109.5 . .
H58A C58 H58B 109.5 . .
C52 C58 H58C 109.5 . .
H58A C58 H58C 109.5 . .
H58B C58 H58C 109.5 . .
C64 C59 C60 119.79(18) . .
C64 C59 P2 120.40(16) . .
C60 C59 P2 119.80(15) . .
C61 C60 C59 118.8(2) . .
C61 C60 C66 120.1(2) . .
C59 C60 C66 121.07(18) . .
C62 C61 C60 121.1(3) . .
C62 C61 H61 119.5 . .
C60 C61 H61 119.5 . .
C63 C62 C61 119.9(2) . .
C63 C62 H62 120.0 . .
C61 C62 H62 120.0 . .
C62 C63 C64 121.6(2) . .
C62 C63 H63 119.2 . .
C64 C63 H63 119.2 . .
C63 C64 C59 118.7(2) . .
C63 C64 C65 119.8(2) . .
C59 C64 C65 121.46(19) . .
C64 C65 H65A 109.5 . .
C64 C65 H65B 109.5 . .
H65A C65 H65B 109.5 . .
C64 C65 H65C 109.5 . .
H65A C65 H65C 109.5 . .
H65B C65 H65C 109.5 . .
C60 C66 H66A 109.5 . .
C60 C66 H66B 109.5 . .
H66A C66 H66B 109.5 . .
C60 C66 H66C 109.5 . .
H66A C66 H66C 109.5 . .
H66B C66 H66C 109.5 . .
N7 C67 P1 141.41(14) . .
N7 C67 Sc2 58.70(9) . .
P1 C67 Sc2 159.85(10) . .
N7 C67 Sc1 148.57(12) . .
P1 C67 Sc1 69.98(6) . .
Sc2 C67 Sc1 89.88(6) . .
N7 C68 C71 109.46(16) . .
N7 C68 C70 105.87(16) . .
C71 C68 C70 110.8(2) . .
N7 C68 C69 110.71(18) . .
C71 C68 C69 111.40(18) . .
C70 C68 C69 108.44(19) . .
C68 C69 H69A 109.5 . .
C68 C69 H69B 109.5 . .
H69A C69 H69B 109.5 . .
C68 C69 H69C 109.5 . .
H69A C69 H69C 109.5 . .
H69B C69 H69C 109.5 . .
C68 C70 H70A 109.5 . .
C68 C70 H70B 109.5 . .
H70A C70 H70B 109.5 . .
C68 C70 H70C 109.5 . .
H70A C70 H70C 109.5 . .
H70B C70 H70C 109.5 . .
C68 C71 H71A 109.5 . .
C68 C71 H71B 109.5 . .
H71A C71 H71B 109.5 . .
C68 C71 H71C 109.5 . .
H71A C71 H71C 109.5 . .
H71B C71 H71C 109.5 . .
C73 C72 H72A 109.5 . .
C73 C72 H72B 109.5 . .
H72A C72 H72B 109.5 . .
C73 C72 H72C 109.5 . .
H72A C72 H72C 109.5 . .
H72B C72 H72C 109.5 . .
C72 C73 C74 112.6(5) . .
C72 C73 H73A 109.1 . .
C74 C73 H73A 109.1 . .
C72 C73 H73B 109.1 . .
C74 C73 H73B 109.1 . .
H73A C73 H73B 107.8 . .
C73 C74 C74 114.2(5) . 2_576
C73 C74 H74A 108.7 . .
C74 C74 H74A 108.7 2_576 .
C73 C74 H74B 108.7 . .
C74 C74 H74B 108.7 2_576 .
H74A C74 H74B 107.6 . .

loop_
_geom_bond_atom_site_label_1
_geom_bond_atom_site_label_2
_geom_bond_distance
_geom_bond_site_symmetry_2
Sc1 N2 2.1201(15) .
Sc1 N1 2.1286(15) .
Sc1 P2 2.4164(6) .
Sc1 P1 2.5238(6) .
Sc1 C67 2.5244(18) .
Sc1 Sc2 3.4834(5) .
Sc2 N7 2.0567(16) .
Sc2 N5 2.1241(16) .
Sc2 N4 2.1364(15) .
Sc2 C67 2.4055(17) .
Sc2 P2 2.5189(6) .
Sc2 C29 2.8207(19) .
Sc2 C27 2.8284(18) .
P1 C67 1.7268(17) .
P1 C51 1.8388(18) .
P2 C59 1.8209(18) .
N1 C2 1.334(2) .
N1 C14 1.440(2) .
N2 C4 1.332(2) .
N2 C6 1.471(2) .
N3 C7 1.453(3) .
N3 C11 1.477(3) .
N3 C8 1.482(3) .
N4 C27 1.346(2) .
N4 C39 1.435(2) .
N5 C29 1.330(2) .
N5 C31 1.468(2) .
N6 C32 1.451(3) .
N6 C36 1.468(3) .
N6 C33 1.472(3) .
N7 C67 1.324(2) .
N7 C68 1.496(2) .
C1 C2 1.518(3) .
C1 H1A 0.9800 .
C1 H1B 0.9800 .
C1 H1C 0.9800 .
C2 C3 1.395(3) .
C3 C4 1.411(3) .
C3 H3 0.9500 .
C4 C5 1.513(3) .
C5 H5A 0.9800 .
C5 H5B 0.9800 .
C5 H5C 0.9800 .
C6 C7 1.534(3) .
C6 H6A 0.9900 .
C6 H6B 0.9900 .
C7 H7A 0.9900 .
C7 H7B 0.9900 .
C8 C10 1.520(4) .
C8 C9 1.528(4) .
C8 H8 1.0000 .
C9 H9A 0.9800 .
C9 H9B 0.9800 .
C9 H9C 0.9800 .
C10 H10A 0.9800 .
C10 H10B 0.9800 .
C10 H10C 0.9800 .
C11 C12 1.510(4) .
C11 C13 1.532(4) .
C11 H11 1.0000 .
C12 H12A 0.9800 .
C12 H12B 0.9800 .
C12 H12C 0.9800 .
C13 H13A 0.9800 .
C13 H13B 0.9800 .
C13 H13C 0.9800 .
C14 C19 1.402(3) .
C14 C15 1.405(3) .
C15 C16 1.397(3) .
C15 C23 1.517(3) .
C16 C17 1.371(4) .
C16 H16 0.9500 .
C17 C18 1.371(4) .
C17 H17 0.9500 .
C18 C19 1.398(3) .
C18 H18 0.9500 .
C19 C20 1.520(4) .
C20 C22 1.503(4) .
C20 C21 1.532(4) .
C20 H20 1.0000 .
C21 H21A 0.9800 .
C21 H21B 0.9800 .
C21 H21C 0.9800 .
C22 H22A 0.9800 .
C22 H22B 0.9800 .
C22 H22C 0.9800 .
C23 C25 1.517(4) .
C23 C24 1.528(3) .
C23 H23 1.0000 .
C24 H24A 0.9800 .
C24 H24B 0.9800 .
C24 H24C 0.9800 .
C25 H25A 0.9800 .
C25 H25B 0.9800 .
C25 H25C 0.9800 .
C26 C27 1.512(3) .
C26 H26A 0.9800 .
C26 H26B 0.9800 .
C26 H26C 0.9800 .
C27 C28 1.400(3) .
C28 C29 1.408(3) .
C28 H28 0.9500 .
C29 C30 1.514(3) .
C30 H30A 0.9800 .
C30 H30B 0.9800 .
C30 H30C 0.9800 .
C31 C32 1.529(3) .
C31 H31A 0.9900 .
C31 H31B 0.9900 .
C32 H32A 0.9900 .
C32 H32B 0.9900 .
C33 C34 1.512(4) .
C33 C35 1.545(5) .
C33 H33 1.0000 .
C34 H34A 0.9800 .
C34 H34B 0.9800 .
C34 H34C 0.9800 .
C35 H35A 0.9800 .
C35 H35B 0.9800 .
C35 H35C 0.9800 .
C36 C38 1.519(4) .
C36 C37 1.521(4) .
C36 H36 1.0000 .
C37 H37A 0.9800 .
C37 H37B 0.9800 .
C37 H37C 0.9800 .
C38 H38A 0.9800 .
C38 H38B 0.9800 .
C38 H38C 0.9800 .
C39 C40 1.407(3) .
C39 C44 1.412(3) .
C40 C41 1.400(3) .
C40 C48 1.520(3) .
C41 C42 1.377(3) .
C41 H41 0.9500 .
C42 C43 1.374(3) .
C42 H42 0.9500 .
C43 C44 1.394(3) .
C43 H43 0.9500 .
C44 C45 1.525(3) .
C45 C47 1.525(4) .
C45 C46 1.536(4) .
C45 H45 1.0000 .
C46 H46A 0.9800 .
C46 H46B 0.9800 .
C46 H46C 0.9800 .
C47 H47A 0.9800 .
C47 H47B 0.9800 .
C47 H47C 0.9800 .
C48 C49 1.525(3) .
C48 C50 1.530(3) .
C48 H48 1.0000 .
C49 H49A 0.9800 .
C49 H49B 0.9800 .
C49 H49C 0.9800 .
C50 H50A 0.9800 .
C50 H50B 0.9800 .
C50 H50C 0.9800 .
C51 C56 1.401(3) .
C51 C52 1.406(3) .
C52 C53 1.398(3) .
C52 C58 1.507(3) .
C53 C54 1.372(4) .
C53 H53 0.9500 .
C54 C55 1.369(4) .
C54 H54 0.9500 .
C55 C56 1.391(3) .
C55 H55 0.9500 .
C56 C57 1.520(3) .
C57 H57A 0.9800 .
C57 H57B 0.9800 .
C57 H57C 0.9800 .
C58 H58A 0.9800 .
C58 H58B 0.9800 .
C58 H58C 0.9800 .
C59 C64 1.405(3) .
C59 C60 1.412(3) .
C60 C61 1.399(3) .
C60 C66 1.498(3) .
C61 C62 1.379(4) .
C61 H61 0.9500 .
C62 C63 1.361(4) .
C62 H62 0.9500 .
C63 C64 1.401(3) .
C63 H63 0.9500 .
C64 C65 1.504(4) .
C65 H65A 0.9800 .
C65 H65B 0.9800 .
C65 H65C 0.9800 .
C66 H66A 0.9800 .
C66 H66B 0.9800 .
C66 H66C 0.9800 .
C68 C71 1.517(3) .
C68 C70 1.519(3) .
C68 C69 1.533(3) .
C69 H69A 0.9800 .
C69 H69B 0.9800 .
C69 H69C 0.9800 .
C70 H70A 0.9800 .
C70 H70B 0.9800 .
C70 H70C 0.9800 .
C71 H71A 0.9800 .
C71 H71B 0.9800 .
C71 H71C 0.9800 .
C72 C73 1.482(7) .
C72 H72A 0.9800 .
C72 H72B 0.9800 .
C72 H72C 0.9800 .
C73 C74 1.502(7) .
C73 H73A 0.9900 .
C73 H73B 0.9900 .
C74 C74 1.502(8) 2_576
C74 H74A 0.9900 .
C74 H74B 0.9900 .

loop_
_geom_torsion_atom_site_label_1
_geom_torsion_atom_site_label_2
_geom_torsion_atom_site_label_3
_geom_torsion_atom_site_label_4
_geom_torsion
_geom_torsion_site_symmetry_4
N2 Sc1 Sc2 N7 -104.54(7) .
N1 Sc1 Sc2 N7 107.16(8) .
P2 Sc1 Sc2 N7 178.52(5) .
P1 Sc1 Sc2 N7 -0.01(5) .
C67 Sc1 Sc2 N7 -0.49(7) .
N2 Sc1 Sc2 N5 149.38(8) .
N1 Sc1 Sc2 N5 1.08(9) .
P2 Sc1 Sc2 N5 72.44(6) .
P1 Sc1 Sc2 N5 -106.09(6) .
C67 Sc1 Sc2 N5 -106.57(8) .
N2 Sc1 Sc2 N4 6.32(8) .
N1 Sc1 Sc2 N4 -141.98(9) .
P2 Sc1 Sc2 N4 -70.62(6) .
P1 Sc1 Sc2 N4 110.85(6) .
C67 Sc1 Sc2 N4 110.37(8) .
N2 Sc1 Sc2 C67 -104.05(8) .
N1 Sc1 Sc2 C67 107.65(8) .
P2 Sc1 Sc2 C67 179.01(6) .
P1 Sc1 Sc2 C67 0.48(5) .
N2 Sc1 Sc2 P2 76.94(6) .
N1 Sc1 Sc2 P2 -71.36(7) .
P1 Sc1 Sc2 P2 -178.53(3) .
C67 Sc1 Sc2 P2 -179.01(6) .
N2 Sc1 Sc2 C29 115.64(8) .
N1 Sc1 Sc2 C29 -32.65(8) .
P2 Sc1 Sc2 C29 38.71(5) .
P1 Sc1 Sc2 C29 -139.83(5) .
C67 Sc1 Sc2 C29 -140.30(7) .
N2 Sc1 Sc2 C27 44.42(8) .
N1 Sc1 Sc2 C27 -103.88(8) .
P2 Sc1 Sc2 C27 -32.52(5) .
P1 Sc1 Sc2 C27 148.95(5) .
C67 Sc1 Sc2 C27 148.47(7) .
N2 Sc1 P1 C67 131.41(7) .
N1 Sc1 P1 C67 -137.88(7) .
P2 Sc1 P1 C67 -1.90(7) .
Sc2 Sc1 P1 C67 -0.51(6) .
N2 Sc1 P1 C51 -44.6(3) .
N1 Sc1 P1 C51 46.1(3) .
P2 Sc1 P1 C51 -177.9(3) .
C67 Sc1 P1 C51 -176.0(3) .
Sc2 Sc1 P1 C51 -176.5(3) .
N2 Sc1 P2 C59 61.39(14) .
N1 Sc1 P2 C59 -32.39(15) .
P1 Sc1 P2 C59 -167.01(13) .
C67 Sc1 P2 C59 -168.23(14) .
Sc2 Sc1 P2 C59 -168.91(14) .
N2 Sc1 P2 Sc2 -129.69(5) .
N1 Sc1 P2 Sc2 136.53(5) .
P1 Sc1 P2 Sc2 1.90(3) .
C67 Sc1 P2 Sc2 0.68(4) .
N7 Sc2 P2 C59 171.37(10) .
N5 Sc2 P2 C59 44.75(9) .
N4 Sc2 P2 C59 -50.17(9) .
C67 Sc2 P2 C59 172.41(9) .
C29 Sc2 P2 C59 23.29(9) .
C27 Sc2 P2 C59 -30.32(9) .
Sc1 Sc2 P2 C59 173.12(9) .
N7 Sc2 P2 Sc1 -1.75(6) .
N5 Sc2 P2 Sc1 -128.37(5) .
N4 Sc2 P2 Sc1 136.71(5) .
C67 Sc2 P2 Sc1 -0.72(4) .
C29 Sc2 P2 Sc1 -149.84(4) .
C27 Sc2 P2 Sc1 156.56(4) .
N2 Sc1 N1 C2 47.97(14) .
P2 Sc1 N1 C2 157.98(12) .
P1 Sc1 N1 C2 -56.65(14) .
C67 Sc1 N1 C2 -92.29(15) .
Sc2 Sc1 N1 C2 -155.04(11) .
N2 Sc1 N1 C14 -137.75(15) .
P2 Sc1 N1 C14 -27.74(16) .
P1 Sc1 N1 C14 117.63(14) .
C67 Sc1 N1 C14 82.00(16) .
Sc2 Sc1 N1 C14 19.24(18) .
N1 Sc1 N2 C4 -51.12(13) .
P2 Sc1 N2 C4 -161.59(11) .
P1 Sc1 N2 C4 54.81(13) .
C67 Sc1 N2 C4 92.25(14) .
Sc2 Sc1 N2 C4 149.87(11) .
N1 Sc1 N2 C6 144.35(14) .
P2 Sc1 N2 C6 33.88(14) .
P1 Sc1 N2 C6 -109.72(13) .
C67 Sc1 N2 C6 -72.28(15) .
Sc2 Sc1 N2 C6 -14.66(16) .
N7 Sc2 N4 C27 -168.39(12) .
N5 Sc2 N4 C27 -58.69(12) .
C67 Sc2 N4 C27 160.74(11) .
P2 Sc2 N4 C27 47.97(12) .
C29 Sc2 N4 C27 -35.30(11) .
Sc1 Sc2 N4 C27 92.94(12) .
N7 Sc2 N4 C39 28.04(18) .
N5 Sc2 N4 C39 137.74(16) .
C67 Sc2 N4 C39 -2.8(2) .
P2 Sc2 N4 C39 -115.60(15) .
C29 Sc2 N4 C39 161.14(17) .
C27 Sc2 N4 C39 -163.6(2) .
Sc1 Sc2 N4 C39 -70.63(18) .
N7 Sc2 N5 C29 170.54(12) .
N4 Sc2 N5 C29 58.32(13) .
C67 Sc2 N5 C29 -156.77(11) .
P2 Sc2 N5 C29 -54.34(13) .
C27 Sc2 N5 C29 34.48(12) .
Sc1 Sc2 N5 C29 -97.82(12) .
N7 Sc2 N5 C31 -33.03(17) .
N4 Sc2 N5 C31 -145.25(16) .
C67 Sc2 N5 C31 -0.34(18) .
P2 Sc2 N5 C31 102.10(15) .
C29 Sc2 N5 C31 156.4(2) .
C27 Sc2 N5 C31 -169.09(16) .
Sc1 Sc2 N5 C31 58.62(17) .
N5 Sc2 N7 C67 127.25(10) .
N4 Sc2 N7 C67 -136.82(10) .
P2 Sc2 N7 C67 1.88(12) .
C29 Sc2 N7 C67 133.29(10) .
C27 Sc2 N7 C67 -144.70(10) .
Sc1 Sc2 N7 C67 0.65(9) .
N5 Sc2 N7 C68 -45.3(2) .
N4 Sc2 N7 C68 50.7(2) .
C67 Sc2 N7 C68 -172.5(3) .
P2 Sc2 N7 C68 -170.64(19) .
C29 Sc2 N7 C68 -39.2(3) .
C27 Sc2 N7 C68 42.8(3) .
Sc1 Sc2 N7 C68 -171.9(2) .
C14 N1 C2 C3 161.61(19) .
Sc1 N1 C2 C3 -23.7(2) .
C14 N1 C2 C1 -17.6(3) .
Sc1 N1 C2 C1 157.09(17) .
N1 C2 C3 C4 -18.4(3) .
C1 C2 C3 C4 160.8(2) .
C6 N2 C4 C3 -164.50(17) .
Sc1 N2 C4 C3 30.1(2) .
C6 N2 C4 C5 14.6(3) .
Sc1 N2 C4 C5 -150.78(16) .
C2 C3 C4 N2 14.6(3) .
C2 C3 C4 C5 -164.5(2) .
C4 N2 C6 C7 75.6(2) .
Sc1 N2 C6 C7 -120.55(15) .
C11 N3 C7 C6 68.1(2) .
C8 N3 C7 C6 -156.24(19) .
N2 C6 C7 N3 -179.12(16) .
C7 N3 C8 C10 84.2(3) .
C11 N3 C8 C10 -140.1(2) .
C7 N3 C8 C9 -42.3(3) .
C11 N3 C8 C9 93.4(3) .
C7 N3 C11 C12 -152.2(2) .
C8 N3 C11 C12 72.7(3) .
C7 N3 C11 C13 79.4(3) .
C8 N3 C11 C13 -55.7(3) .
C2 N1 C14 C19 -82.8(2) .
Sc1 N1 C14 C19 103.15(19) .
C2 N1 C14 C15 99.7(2) .
Sc1 N1 C14 C15 -74.3(2) .
C19 C14 C15 C16 1.1(3) .
N1 C14 C15 C16 178.49(19) .
C19 C14 C15 C23 -178.6(2) .
N1 C14 C15 C23 -1.2(3) .
C14 C15 C16 C17 0.8(4) .
C23 C15 C16 C17 -179.6(2) .
C15 C16 C17 C18 -1.6(4) .
C16 C17 C18 C19 0.6(4) .
C17 C18 C19 C14 1.2(4) .
C17 C18 C19 C20 -176.4(2) .
C15 C14 C19 C18 -2.0(3) .
N1 C14 C19 C18 -179.50(19) .
C15 C14 C19 C20 175.5(2) .
N1 C14 C19 C20 -2.0(3) .
C18 C19 C20 C22 66.8(3) .
C14 C19 C20 C22 -110.6(3) .
C18 C19 C20 C21 -57.2(3) .
C14 C19 C20 C21 125.3(3) .
C16 C15 C23 C25 -66.6(3) .
C14 C15 C23 C25 113.0(2) .
C16 C15 C23 C24 58.8(3) .
C14 C15 C23 C24 -121.6(2) .
C39 N4 C27 C28 -161.96(18) .
Sc2 N4 C27 C28 31.8(2) .
C39 N4 C27 C26 18.3(3) .
Sc2 N4 C27 C26 -148.00(15) .
C39 N4 C27 Sc2 166.3(2) .
N7 Sc2 C27 N4 16.22(16) .
N5 Sc2 C27 N4 117.76(13) .
C67 Sc2 C27 N4 -38.3(2) .
P2 Sc2 C27 N4 -136.47(12) .
C29 Sc2 C27 N4 136.20(14) .
Sc1 Sc2 C27 N4 -114.55(11) .
N7 Sc2 C27 C28 -137.21(12) .
N5 Sc2 C27 C28 -35.67(11) .
N4 Sc2 C27 C28 -153.43(18) .
C67 Sc2 C27 C28 168.23(14) .
P2 Sc2 C27 C28 70.10(11) .
C29 Sc2 C27 C28 -17.23(11) .
Sc1 Sc2 C27 C28 92.02(11) .
N7 Sc2 C27 C26 89.3(3) .
N5 Sc2 C27 C26 -169.1(3) .
N4 Sc2 C27 C26 73.1(3) .
C67 Sc2 C27 C26 34.8(4) .
P2 Sc2 C27 C26 -63.3(3) .
C29 Sc2 C27 C26 -150.7(3) .
Sc1 Sc2 C27 C26 -41.4(3) .
N4 C27 C28 C29 16.3(3) .
C26 C27 C28 C29 -163.9(2) .
Sc2 C27 C28 C29 39.0(2) .
C31 N5 C29 C28 170.90(18) .
Sc2 N5 C29 C28 -30.6(2) .
C31 N5 C29 C30 -9.9(3) .
Sc2 N5 C29 C30 148.65(16) .
C31 N5 C29 Sc2 -158.5(2) .
C27 C28 C29 N5 -17.4(3) .
C27 C28 C29 C30 163.3(2) .
C27 C28 C29 Sc2 -39.1(2) .
N7 Sc2 C29 N5 -12.75(16) .
N4 Sc2 C29 N5 -118.21(13) .
C67 Sc2 C29 N5 38.54(18) .
P2 Sc2 C29 N5 128.65(12) .
C27 Sc2 C29 N5 -137.32(14) .
Sc1 Sc2 C29 N5 102.94(12) .
N7 Sc2 C29 C28 141.68(11) .
N5 Sc2 C29 C28 154.43(19) .
N4 Sc2 C29 C28 36.23(11) .
C67 Sc2 C29 C28 -167.03(12) .
P2 Sc2 C29 C28 -76.92(11) .
C27 Sc2 C29 C28 17.12(10) .
Sc1 Sc2 C29 C28 -102.63(11) .
N7 Sc2 C29 C30 -86.9(3) .
N5 Sc2 C29 C30 -74.1(3) .
N4 Sc2 C29 C30 167.7(3) .
C67 Sc2 C29 C30 -35.6(4) .
P2 Sc2 C29 C30 54.5(3) .
C27 Sc2 C29 C30 148.6(3) .
Sc1 Sc2 C29 C30 28.8(3) .
C29 N5 C31 C32 -80.5(2) .
Sc2 N5 C31 C32 125.82(17) .
C36 N6 C32 C31 134.1(2) .
C33 N6 C32 C31 -85.7(3) .
N5 C31 C32 N6 177.76(18) .
C32 N6 C33 C34 148.8(2) .
C36 N6 C33 C34 -70.6(3) .
C32 N6 C33 C35 -82.7(3) .
C36 N6 C33 C35 57.8(3) .
C32 N6 C36 C38 45.5(3) .
C33 N6 C36 C38 -93.7(3) .
C32 N6 C36 C37 -79.0(3) .
C33 N6 C36 C37 141.8(3) .
C27 N4 C39 C40 -109.6(2) .
Sc2 N4 C39 C40 52.3(2) .
C27 N4 C39 C44 71.8(2) .
Sc2 N4 C39 C44 -126.30(17) .
C44 C39 C40 C41 -0.7(3) .
N4 C39 C40 C41 -179.32(17) .
C44 C39 C40 C48 -178.31(18) .
N4 C39 C40 C48 3.1(3) .
C39 C40 C41 C42 -0.9(3) .
C48 C40 C41 C42 176.9(2) .
C40 C41 C42 C43 1.6(4) .
C41 C42 C43 C44 -0.8(4) .
C42 C43 C44 C39 -0.7(3) .
C42 C43 C44 C45 179.6(2) .
C40 C39 C44 C43 1.5(3) .
N4 C39 C44 C43 -179.88(18) .
C40 C39 C44 C45 -178.9(2) .
N4 C39 C44 C45 -0.3(3) .
C43 C44 C45 C47 51.6(3) .
C39 C44 C45 C47 -128.0(2) .
C43 C44 C45 C46 -68.9(3) .
C39 C44 C45 C46 111.5(3) .
C41 C40 C48 C49 61.9(2) .
C39 C40 C48 C49 -120.5(2) .
C41 C40 C48 C50 -62.9(3) .
C39 C40 C48 C50 114.7(2) .
C67 P1 C51 C56 -87.45(19) .
Sc1 P1 C51 C56 88.0(3) .
C67 P1 C51 C52 98.74(18) .
Sc1 P1 C51 C52 -85.8(3) .
C56 C51 C52 C53 2.6(3) .
P1 C51 C52 C53 176.43(18) .
C56 C51 C52 C58 -175.4(2) .
P1 C51 C52 C58 -1.5(3) .
C51 C52 C53 C54 -1.9(4) .
C58 C52 C53 C54 176.2(3) .
C52 C53 C54 C55 0.2(5) .
C53 C54 C55 C56 0.8(5) .
C54 C55 C56 C51 -0.1(4) .
C54 C55 C56 C57 -179.7(3) .
C52 C51 C56 C55 -1.7(3) .
P1 C51 C56 C55 -175.5(2) .
C52 C51 C56 C57 178.0(2) .
P1 C51 C56 C57 4.2(3) .
Sc1 P2 C59 C64 78.1(2) .
Sc2 P2 C59 C64 -88.89(16) .
Sc1 P2 C59 C60 -102.96(18) .
Sc2 P2 C59 C60 90.09(16) .
C64 C59 C60 C61 -1.0(3) .
P2 C59 C60 C61 -179.96(17) .
C64 C59 C60 C66 178.7(2) .
P2 C59 C60 C66 -0.3(3) .
C59 C60 C61 C62 1.5(4) .
C66 C60 C61 C62 -178.1(2) .
C60 C61 C62 C63 -1.5(4) .
C61 C62 C63 C64 0.9(4) .
C62 C63 C64 C59 -0.4(4) .
C62 C63 C64 C65 -178.9(3) .
C60 C59 C64 C63 0.4(3) .
P2 C59 C64 C63 179.41(17) .
C60 C59 C64 C65 178.9(2) .
P2 C59 C64 C65 -2.1(3) .
C68 N7 C67 P1 -4.2(3) .
Sc2 N7 C67 P1 -178.40(18) .
C68 N7 C67 Sc2 174.2(2) .
C68 N7 C67 Sc1 172.54(17) .
Sc2 N7 C67 Sc1 -1.7(2) .
C51 P1 C67 N7 -3.0(3) .
Sc1 P1 C67 N7 178.2(2) .
C51 P1 C67 Sc2 -179.0(2) .
Sc1 P1 C67 Sc2 2.1(2) .
C51 P1 C67 Sc1 178.83(9) .
N5 Sc2 C67 N7 -68.27(12) .
N4 Sc2 C67 N7 60.18(13) .
P2 Sc2 C67 N7 -178.44(10) .
C29 Sc2 C67 N7 -88.52(14) .
C27 Sc2 C67 N7 82.89(18) .
Sc1 Sc2 C67 N7 -179.12(12) .
N7 Sc2 C67 P1 177.1(3) .
N5 Sc2 C67 P1 108.8(3) .
N4 Sc2 C67 P1 -122.7(3) .
P2 Sc2 C67 P1 -1.3(3) .
C29 Sc2 C67 P1 88.6(3) .
C27 Sc2 C67 P1 -100.0(3) .
Sc1 Sc2 C67 P1 -2.0(2) .
N7 Sc2 C67 Sc1 179.12(12) .
N5 Sc2 C67 Sc1 110.85(7) .
N4 Sc2 C67 Sc1 -120.69(7) .
P2 Sc2 C67 Sc1 0.69(4) .
C29 Sc2 C67 Sc1 90.60(11) .
C27 Sc2 C67 Sc1 -97.99(14) .
N2 Sc1 C67 N7 116.2(2) .
N1 Sc1 C67 N7 -117.4(2) .
P2 Sc1 C67 N7 0.7(2) .
P1 Sc1 C67 N7 -177.8(3) .
Sc2 Sc1 C67 N7 1.4(2) .
N2 Sc1 C67 P1 -65.98(8) .
N1 Sc1 C67 P1 60.45(9) .
P2 Sc1 C67 P1 178.55(5) .
Sc2 Sc1 C67 P1 179.26(8) .
N2 Sc1 C67 Sc2 114.76(6) .
N1 Sc1 C67 Sc2 -118.81(7) .
P2 Sc1 C67 Sc2 -0.71(4) .
P1 Sc1 C67 Sc2 -179.26(8) .
C67 N7 C68 C71 -60.1(3) .
Sc2 N7 C68 C71 110.3(2) .
C67 N7 C68 C70 -179.56(19) .
Sc2 N7 C68 C70 -9.2(3) .
C67 N7 C68 C69 63.1(3) .
Sc2 N7 C68 C69 -126.5(2) .
C72 C73 C74 C74 -179.9(5) 2_576
